data_7002831
loop_
_publ_author_name
'Jin, Jun-Cheng'
'Wang, Yao-Yu'
'Zhang, Wei-Hong'
'Lermontov, Anatoly S.'
'Lermontova, Elmira Kh.'
'Shi, Qi-Zhen'

_publ_section_title
;
 New types of di-, tetra-, hexa- and octanuclear Ag(i) complexes
 containing 1,3-adamantanedicarboxylic acid
;
_journal_issue 46
_journal_name_full 'Dalton Transactions'
_journal_page_first 10181
_journal_page_last 10191
_journal_paper_doi 10.1039/b909309e
_journal_year 2009
_chemical_formula_moiety 'C25 H29 Ag N2 O4, C H4 O'
_chemical_formula_sum 'C26 H33 Ag N2 O5'
_chemical_formula_weight 561.41
_chemical_name_systematic
;
?
;
_space_group_IT_number 14
_symmetry_cell_setting monoclinic
_symmetry_space_group_name_Hall '-P 2yn'
_symmetry_space_group_name_H-M 'P 1 21/n 1'
_atom_sites_solution_hydrogens geom
_atom_sites_solution_primary direct
_atom_sites_solution_secondary difmap
_audit_creation_method SHELXL-97
_cell_angle_alpha 90.00
_cell_angle_beta 100.159(2)
_cell_angle_gamma 90.00
_cell_formula_units_Z 4
_cell_length_a 10.4101(10)
_cell_length_b 9.9258(10)
_cell_length_c 24.483(3)
_cell_measurement_reflns_used 4468
_cell_measurement_temperature 293(2)
_cell_measurement_theta_max 25.20
_cell_measurement_theta_min 1.69
_cell_volume 2490.1(5)
_computing_cell_refinement APEX2
_computing_data_collection 'APEX2 (Bruker, 2005)'
_computing_data_reduction APEX2
_computing_molecular_graphics APEX2
_computing_publication_material APEX2
_computing_structure_refinement 'SHELXL-97 (Sheldrick, 1997)'
_computing_structure_solution 'SHELXS-97 (Sheldrick, 1990)'
_diffrn_ambient_temperature 293(2)
_diffrn_measured_fraction_theta_full 0.997
_diffrn_measured_fraction_theta_max 0.997
_diffrn_measurement_device_type 'Bruker APEX SMART II'
_diffrn_measurement_method \w
_diffrn_radiation_monochromator graphite
_diffrn_radiation_source 'fine-focus sealed tube'
_diffrn_radiation_type MoK\a
_diffrn_radiation_wavelength 0.71073
_diffrn_reflns_av_R_equivalents 0.0219
_diffrn_reflns_av_sigmaI/netI 0.0253
_diffrn_reflns_limit_h_max 9
_diffrn_reflns_limit_h_min -12
_diffrn_reflns_limit_k_max 11
_diffrn_reflns_limit_k_min -11
_diffrn_reflns_limit_l_max 29
_diffrn_reflns_limit_l_min -29
_diffrn_reflns_number 12516
_diffrn_reflns_theta_full 25.20
_diffrn_reflns_theta_max 25.20
_diffrn_reflns_theta_min 1.69
_diffrn_standards_interval_time 0
_diffrn_standards_number 0
_exptl_absorpt_coefficient_mu 0.848
_exptl_absorpt_correction_T_max 0.8353
_exptl_absorpt_correction_T_min 0.7730
_exptl_absorpt_correction_type multi-scan
_exptl_absorpt_process_details SADABS
_exptl_crystal_colour colorless
_exptl_crystal_density_diffrn 1.497
_exptl_crystal_density_method 'not measured'
_exptl_crystal_description block
_exptl_crystal_F_000 1160
_exptl_crystal_size_max 0.32
_exptl_crystal_size_mid 0.26
_exptl_crystal_size_min 0.22
_refine_diff_density_max 0.621
_refine_diff_density_min -0.368
_refine_diff_density_rms 0.058
_refine_ls_extinction_method none
_refine_ls_goodness_of_fit_ref 0.820
_refine_ls_hydrogen_treatment constr
_refine_ls_matrix_type full
_refine_ls_number_parameters 310
_refine_ls_number_reflns 4468
_refine_ls_number_restraints 0
_refine_ls_restrained_S_all 0.820
_refine_ls_R_factor_all 0.0417
_refine_ls_R_factor_gt 0.0323
_refine_ls_shift/su_max 0.004
_refine_ls_shift/su_mean 0.000
_refine_ls_structure_factor_coef Fsqd
_refine_ls_weighting_details 'calc w=1/[\s^2^(Fo^2^)+(0.1000P)^2^+0.6221P] where P=(Fo^2^+2Fc^2^)/3'
_refine_ls_weighting_scheme calc
_refine_ls_wR_factor_gt 0.1013
_refine_ls_wR_factor_ref 0.1123
_reflns_number_gt 3698
_reflns_number_total 4468
_reflns_threshold_expression >2sigma(I)
_cod_data_source_file b909309e.txt
_cod_data_source_block 081006bjin
_cod_original_cell_volume 2490.2(4)
_cod_original_sg_symbol_H-M 'P 21/n'
_cod_database_code 7002831

loop_
_symmetry_equiv_pos_as_xyz
'x, y, z'
'-x+1/2, y+1/2, -z+1/2'
'-x, -y, -z'
'x-1/2, -y-1/2, z-1/2'

loop_
_atom_site_label
_atom_site_type_symbol
_atom_site_fract_x
_atom_site_fract_y
_atom_site_fract_z
_atom_site_U_iso_or_equiv
_atom_site_adp_type
_atom_site_occupancy
_atom_site_symmetry_multiplicity
_atom_site_calc_flag
_atom_site_refinement_flags
_atom_site_disorder_assembly
_atom_site_disorder_group
Ag1 Ag 0.62163(2) 0.41524(2) 1.008420(9) 0.05126(13) Uani 1 1 d . . .
O3 O 0.5646(2) 0.6545(2) 0.72855(8) 0.0510(5) Uani 1 1 d . . .
O2 O 0.8034(2) 0.4587(2) 0.94793(10) 0.0612(6) Uani 1 1 d . . .
O1 O 0.6597(2) 0.6158(2) 0.95169(10) 0.0592(6) Uani 1 1 d . . .
O4 O 0.7260(2) 0.7324(3) 0.68974(8) 0.0552(6) Uani 1 1 d . . .
H4 H 0.6687 0.7354 0.6621 0.083 Uiso 1 1 calc R . .
C3 C 0.7210(2) 0.6289(3) 0.83343(10) 0.0330(5) Uani 1 1 d . . .
H3A H 0.6322 0.6547 0.8356 0.040 Uiso 1 1 calc R . .
H3B H 0.7214 0.5337 0.8245 0.040 Uiso 1 1 calc R . .
C4 C 0.7687(2) 0.7107(3) 0.78753(10) 0.0345(6) Uani 1 1 d . . .
C2 C 0.8095(2) 0.6540(3) 0.88971(10) 0.0344(6) Uani 1 1 d . . .
C1 C 0.7549(3) 0.5704(3) 0.93355(11) 0.0373(6) Uani 1 1 d . . .
C6 C 0.9093(3) 0.6712(3) 0.78435(12) 0.0406(6) Uani 1 1 d . . .
H6A H 0.9397 0.7232 0.7556 0.049 Uiso 1 1 calc R . .
H6B H 0.9129 0.5765 0.7749 0.049 Uiso 1 1 calc R . .
C7 C 0.7663(3) 0.8620(3) 0.80230(12) 0.0414(6) Uani 1 1 d . . .
H7A H 0.7970 0.9149 0.7738 0.050 Uiso 1 1 calc R . .
H7B H 0.6776 0.8895 0.8038 0.050 Uiso 1 1 calc R . .
C5 C 0.6746(3) 0.6941(3) 0.73312(11) 0.0372(6) Uani 1 1 d . . .
C12 C 0.9494(3) 0.6145(3) 0.88561(12) 0.0411(6) Uani 1 1 d . . .
H12A H 0.9527 0.5195 0.8768 0.049 Uiso 1 1 calc R . .
H12B H 1.0059 0.6297 0.9210 0.049 Uiso 1 1 calc R . .
C10 C 0.8529(3) 0.8876(3) 0.85803(13) 0.0460(7) Uani 1 1 d . . .
H10 H 0.8504 0.9837 0.8671 0.055 Uiso 1 1 calc R . .
C11 C 0.8045(3) 0.8055(3) 0.90305(11) 0.0426(6) Uani 1 1 d . . .
H11A H 0.7156 0.8313 0.9051 0.051 Uiso 1 1 calc R . .
H11B H 0.8587 0.8237 0.9387 0.051 Uiso 1 1 calc R . .
C8 C 0.9975(3) 0.6979(3) 0.84057(13) 0.0448(7) Uani 1 1 d . . .
H8 H 1.0873 0.6719 0.8385 0.054 Uiso 1 1 calc R . .
C9 C 0.9934(3) 0.8472(3) 0.85470(14) 0.0525(8) Uani 1 1 d . . .
H9A H 1.0246 0.9001 0.8264 0.063 Uiso 1 1 calc R . .
H9B H 1.0497 0.8646 0.8900 0.063 Uiso 1 1 calc R . .
N1 N 0.6729(2) 0.5060(2) 1.09190(9) 0.0412(5) Uani 1 1 d . . .
C13 C 0.7745(3) 0.5872(3) 1.10606(14) 0.0458(7) Uani 1 1 d . . .
H13 H 0.8246 0.6080 1.0793 0.055 Uiso 1 1 calc R . .
C15 C 0.7382(3) 0.6135(3) 1.19853(12) 0.0409(6) Uani 1 1 d . . .
C14 C 0.8097(3) 0.6420(3) 1.15768(12) 0.0453(7) Uani 1 1 d . . .
H14 H 0.8820 0.6985 1.1653 0.054 Uiso 1 1 calc R . .
C18 C 0.7780(3) 0.6631(3) 1.25709(12) 0.0476(7) Uani 1 1 d . . .
H18A H 0.7037 0.7047 1.2693 0.057 Uiso 1 1 calc R . .
H18B H 0.8456 0.7308 1.2583 0.057 Uiso 1 1 calc R . .
C17 C 0.6022(3) 0.4798(3) 1.13107(13) 0.0498(7) Uani 1 1 d . . .
H17 H 0.5297 0.4241 1.1221 0.060 Uiso 1 1 calc R . .
C16 C 0.6304(3) 0.5304(3) 1.18366(12) 0.0501(7) Uani 1 1 d . . .
H16 H 0.5777 0.5093 1.2094 0.060 Uiso 1 1 calc R . .
N2 N 0.5359(2) 0.2401(2) 0.95938(10) 0.0464(6) Uani 1 1 d . . .
C26 C 0.4349(3) 0.0232(3) 0.89198(12) 0.0431(6) Uani 1 1 d . . .
C25 C 0.3830(3) 0.0619(3) 0.93770(13) 0.0495(7) Uani 1 1 d . . .
H25 H 0.3123 0.0152 0.9469 0.059 Uiso 1 1 calc R . .
C27 C 0.5382(4) 0.0983(3) 0.88092(16) 0.0589(9) Uani 1 1 d . . .
H27 H 0.5760 0.0778 0.8502 0.071 Uiso 1 1 calc R . .
C24 C 0.4352(3) 0.1687(3) 0.96973(13) 0.0522(8) Uani 1 1 d . . .
H24 H 0.3980 0.1923 1.0003 0.063 Uiso 1 1 calc R . .
C28 C 0.5858(3) 0.2034(4) 0.91494(14) 0.0595(9) Uani 1 1 d . . .
H28 H 0.6565 0.2517 0.9066 0.071 Uiso 1 1 calc R . .
C30 C 0.8807(3) 0.5925(3) 1.35534(13) 0.0485(7) Uani 1 1 d . . .
H30A H 0.9488 0.6591 1.3550 0.058 Uiso 1 1 calc R . .
H30B H 0.8109 0.6348 1.3706 0.058 Uiso 1 1 calc R . .
C29 C 0.8286(3) 0.5478(3) 1.29612(13) 0.0508(7) Uani 1 1 d . . .
H29A H 0.7584 0.4838 1.2966 0.061 Uiso 1 1 calc R . .
H29B H 0.8977 0.5017 1.2817 0.061 Uiso 1 1 calc R . .
O5 O 0.9245(2) 0.2652(2) 0.90691(9) 0.0579(6) Uani 1 1 d . . .
H5 H 0.8897 0.3302 0.9189 0.087 Uiso 1 1 calc R . .
C31 C 0.9778(6) 0.1832(5) 0.95020(19) 0.1007(17) Uani 1 1 d . . .
H31A H 1.0347 0.2352 0.9774 0.151 Uiso 1 1 calc R . .
H31B H 1.0267 0.1125 0.9367 0.151 Uiso 1 1 calc R . .
H31C H 0.9093 0.1447 0.9668 0.151 Uiso 1 1 calc R . .

loop_
_atom_site_aniso_label
_atom_site_aniso_U_11
_atom_site_aniso_U_22
_atom_site_aniso_U_33
_atom_site_aniso_U_23
_atom_site_aniso_U_13
_atom_site_aniso_U_12
Ag1 0.0665(2) 0.04965(19) 0.03898(17) -0.00412(9) 0.01292(12) -0.00362(10)
O3 0.0424(12) 0.0689(15) 0.0401(11) 0.0048(10) 0.0027(9) -0.0045(10)
O2 0.0764(16) 0.0507(13) 0.0652(15) 0.0200(11) 0.0363(12) 0.0132(11)
O1 0.0679(15) 0.0600(14) 0.0587(14) 0.0072(11) 0.0355(12) 0.0094(11)
O4 0.0594(13) 0.0765(16) 0.0300(10) 0.0045(10) 0.0088(9) -0.0131(11)
C3 0.0354(14) 0.0346(13) 0.0307(13) -0.0023(11) 0.0105(10) -0.0015(10)
C4 0.0393(14) 0.0355(14) 0.0296(13) 0.0007(10) 0.0087(11) 0.0004(11)
C2 0.0365(14) 0.0367(14) 0.0306(13) 0.0010(11) 0.0078(11) 0.0010(10)
C1 0.0434(15) 0.0410(15) 0.0279(13) -0.0043(11) 0.0070(12) -0.0026(11)
C6 0.0423(15) 0.0433(16) 0.0396(15) 0.0039(12) 0.0159(12) -0.0009(12)
C7 0.0527(17) 0.0339(14) 0.0377(15) 0.0033(12) 0.0080(12) 0.0014(12)
C5 0.0457(16) 0.0331(14) 0.0338(14) -0.0015(11) 0.0093(11) 0.0026(11)
C12 0.0399(15) 0.0453(16) 0.0383(15) 0.0031(12) 0.0071(12) 0.0012(12)
C10 0.0611(19) 0.0307(14) 0.0441(17) -0.0014(12) 0.0036(14) -0.0087(12)
C11 0.0548(17) 0.0393(15) 0.0312(14) -0.0058(11) 0.0010(12) -0.0002(12)
C8 0.0338(14) 0.0533(17) 0.0484(17) 0.0088(14) 0.0106(12) -0.0003(12)
C9 0.0504(17) 0.0555(19) 0.0484(18) 0.0058(14) -0.0004(14) -0.0213(14)
N1 0.0450(13) 0.0446(13) 0.0341(12) 0.0038(10) 0.0075(10) -0.0026(10)
C13 0.0459(16) 0.0506(18) 0.0440(17) 0.0054(13) 0.0167(13) -0.0056(13)
C15 0.0440(16) 0.0390(14) 0.0400(15) 0.0050(12) 0.0084(12) 0.0053(12)
C14 0.0427(15) 0.0493(17) 0.0444(17) 0.0036(13) 0.0093(13) -0.0065(13)
C18 0.0586(18) 0.0453(17) 0.0384(16) -0.0018(13) 0.0077(13) 0.0048(14)
C17 0.0483(17) 0.0604(19) 0.0421(17) 0.0022(14) 0.0120(13) -0.0151(14)
C16 0.0507(18) 0.064(2) 0.0381(16) 0.0057(14) 0.0149(13) -0.0080(15)
N2 0.0526(14) 0.0458(14) 0.0429(14) -0.0056(11) 0.0137(11) -0.0004(11)
C26 0.0450(16) 0.0448(16) 0.0388(15) 0.0013(12) 0.0053(12) 0.0052(12)
C25 0.0523(18) 0.0540(18) 0.0441(17) 0.0015(14) 0.0139(14) -0.0058(14)
C27 0.061(2) 0.065(2) 0.056(2) -0.0200(16) 0.0270(17) -0.0120(16)
C24 0.067(2) 0.0520(18) 0.0424(17) -0.0050(14) 0.0226(15) -0.0001(15)
C28 0.061(2) 0.067(2) 0.057(2) -0.0205(17) 0.0277(16) -0.0192(16)
C30 0.0564(19) 0.0454(17) 0.0424(17) -0.0008(12) 0.0052(14) 0.0014(13)
C29 0.062(2) 0.0475(17) 0.0418(17) 0.0005(14) 0.0054(14) 0.0073(14)
O5 0.0689(15) 0.0583(14) 0.0435(12) -0.0040(10) 0.0020(10) 0.0094(11)
C31 0.149(4) 0.068(3) 0.066(3) 0.003(2) -0.032(3) 0.021(3)

loop_
_atom_type_symbol
_atom_type_description
_atom_type_scat_dispersion_real
_atom_type_scat_dispersion_imag
_atom_type_scat_source
C C 0.0033 0.0016 'International Tables Vol C Tables 4.2.6.8 and 6.1.1.4'
H H 0.0000 0.0000 'International Tables Vol C Tables 4.2.6.8 and 6.1.1.4'
N N 0.0061 0.0033 'International Tables Vol C Tables 4.2.6.8 and 6.1.1.4'
Ag Ag -0.8971 1.1015 'International Tables Vol C Tables 4.2.6.8 and 6.1.1.4'
O O 0.0106 0.0060 'International Tables Vol C Tables 4.2.6.8 and 6.1.1.4'

loop_
_geom_angle_atom_site_label_1
_geom_angle_atom_site_label_2
_geom_angle_atom_site_label_3
_geom_angle
_geom_angle_site_symmetry_1
_geom_angle_site_symmetry_3
_geom_angle_publ_flag
N2 Ag1 N1 146.22(9) . . ?
N2 Ag1 O1 114.41(9) . . ?
N1 Ag1 O1 98.82(9) . . ?
N2 Ag1 Ag1 96.66(7) . 3_667 ?
N1 Ag1 Ag1 87.65(6) . 3_667 ?
O1 Ag1 Ag1 71.95(5) . 3_667 ?
C1 O1 Ag1 97.15(18) . . ?
C5 O4 H4 109.5 . . ?
C2 C3 C4 110.5(2) . . ?
C2 C3 H3A 109.5 . . ?
C4 C3 H3A 109.5 . . ?
C2 C3 H3B 109.5 . . ?
C4 C3 H3B 109.5 . . ?
H3A C3 H3B 108.1 . . ?
C5 C4 C6 113.7(2) . . ?
C5 C4 C3 110.1(2) . . ?
C6 C4 C3 109.7(2) . . ?
C5 C4 C7 106.1(2) . . ?
C6 C4 C7 108.4(2) . . ?
C3 C4 C7 108.7(2) . . ?
C12 C2 C3 109.1(2) . . ?
C12 C2 C11 109.4(2) . . ?
C3 C2 C11 108.1(2) . . ?
C12 C2 C1 112.3(2) . . ?
C3 C2 C1 107.5(2) . . ?
C11 C2 C1 110.3(2) . . ?
O1 C1 O2 122.2(3) . . ?
O1 C1 C2 118.0(2) . . ?
O2 C1 C2 119.7(2) . . ?
C4 C6 C8 109.6(2) . . ?
C4 C6 H6A 109.7 . . ?
C8 C6 H6A 109.7 . . ?
C4 C6 H6B 109.7 . . ?
C8 C6 H6B 109.7 . . ?
H6A C6 H6B 108.2 . . ?
C10 C7 C4 110.0(2) . . ?
C10 C7 H7A 109.7 . . ?
C4 C7 H7A 109.7 . . ?
C10 C7 H7B 109.7 . . ?
C4 C7 H7B 109.7 . . ?
H7A C7 H7B 108.2 . . ?
O3 C5 O4 122.2(3) . . ?
O3 C5 C4 125.2(2) . . ?
O4 C5 C4 112.6(2) . . ?
C2 C12 C8 110.2(2) . . ?
C2 C12 H12A 109.6 . . ?
C8 C12 H12A 109.6 . . ?
C2 C12 H12B 109.6 . . ?
C8 C12 H12B 109.6 . . ?
H12A C12 H12B 108.1 . . ?
C7 C10 C11 109.9(2) . . ?
C7 C10 C9 109.2(3) . . ?
C11 C10 C9 109.8(3) . . ?
C7 C10 H10 109.3 . . ?
C11 C10 H10 109.3 . . ?
C9 C10 H10 109.3 . . ?
C10 C11 C2 109.9(2) . . ?
C10 C11 H11A 109.7 . . ?
C2 C11 H11A 109.7 . . ?
C10 C11 H11B 109.7 . . ?
C2 C11 H11B 109.7 . . ?
H11A C11 H11B 108.2 . . ?
C9 C8 C12 109.6(3) . . ?
C9 C8 C6 109.6(2) . . ?
C12 C8 C6 109.4(2) . . ?
C9 C8 H8 109.4 . . ?
C12 C8 H8 109.4 . . ?
C6 C8 H8 109.4 . . ?
C8 C9 C10 109.4(2) . . ?
C8 C9 H9A 109.8 . . ?
C10 C9 H9A 109.8 . . ?
C8 C9 H9B 109.8 . . ?
C10 C9 H9B 109.8 . . ?
H9A C9 H9B 108.2 . . ?
C13 N1 C17 116.5(3) . . ?
C13 N1 Ag1 122.7(2) . . ?
C17 N1 Ag1 120.8(2) . . ?
N1 C13 C14 123.7(3) . . ?
N1 C13 H13 118.1 . . ?
C14 C13 H13 118.1 . . ?
C14 C15 C16 116.5(3) . . ?
C14 C15 C18 122.1(3) . . ?
C16 C15 C18 121.2(3) . . ?
C13 C14 C15 119.9(3) . . ?
C13 C14 H14 120.0 . . ?
C15 C14 H14 120.0 . . ?
C15 C18 C29 111.1(2) . . ?
C15 C18 H18A 109.4 . . ?
C29 C18 H18A 109.4 . . ?
C15 C18 H18B 109.4 . . ?
C29 C18 H18B 109.4 . . ?
H18A C18 H18B 108.0 . . ?
N1 C17 C16 123.5(3) . . ?
N1 C17 H17 118.2 . . ?
C16 C17 H17 118.2 . . ?
C17 C16 C15 119.7(3) . . ?
C17 C16 H16 120.1 . . ?
C15 C16 H16 120.1 . . ?
C24 N2 C28 116.4(3) . . ?
C24 N2 Ag1 125.0(2) . . ?
C28 N2 Ag1 118.6(2) . . ?
C27 C26 C25 116.2(3) . . ?
C27 C26 C30 121.4(3) . 4_565 ?
C25 C26 C30 122.5(3) . 4_565 ?
C24 C25 C26 120.4(3) . . ?
C24 C25 H25 119.8 . . ?
C26 C25 H25 119.8 . . ?
C28 C27 C26 120.3(3) . . ?
C28 C27 H27 119.9 . . ?
C26 C27 H27 119.9 . . ?
N2 C24 C25 123.4(3) . . ?
N2 C24 H24 118.3 . . ?
C25 C24 H24 118.3 . . ?
N2 C28 C27 123.4(3) . . ?
N2 C28 H28 118.3 . . ?
C27 C28 H28 118.3 . . ?
C26 C30 C29 112.3(2) 4_666 . ?
C26 C30 H30A 109.2 4_666 . ?
C29 C30 H30A 109.2 . . ?
C26 C30 H30B 109.2 4_666 . ?
C29 C30 H30B 109.2 . . ?
H30A C30 H30B 107.9 . . ?
C30 C29 C18 113.9(3) . . ?
C30 C29 H29A 108.8 . . ?
C18 C29 H29A 108.8 . . ?
C30 C29 H29B 108.8 . . ?
C18 C29 H29B 108.8 . . ?
H29A C29 H29B 107.7 . . ?
C31 O5 H5 109.5 . . ?
O5 C31 H31A 109.5 . . ?
O5 C31 H31B 109.5 . . ?
H31A C31 H31B 109.5 . . ?
O5 C31 H31C 109.5 . . ?
H31A C31 H31C 109.5 . . ?
H31B C31 H31C 109.5 . . ?

loop_
_geom_bond_atom_site_label_1
_geom_bond_atom_site_label_2
_geom_bond_distance
_geom_bond_site_symmetry_2
_geom_bond_publ_flag
Ag1 N2 2.210(2) . ?
Ag1 N1 2.211(2) . ?
Ag1 O1 2.499(2) . ?
Ag1 Ag1 3.0076(5) 3_667 ?
O3 C5 1.198(3) . ?
O2 C1 1.243(4) . ?
O1 C1 1.240(4) . ?
O4 C5 1.326(3) . ?
O4 H4 0.8200 . ?
C3 C2 1.537(4) . ?
C3 C4 1.537(4) . ?
C3 H3A 0.9700 . ?
C3 H3B 0.9700 . ?
C4 C5 1.517(4) . ?
C4 C6 1.531(4) . ?
C4 C7 1.546(4) . ?
C2 C12 1.528(4) . ?
C2 C11 1.541(4) . ?
C2 C1 1.543(4) . ?
C6 C8 1.537(4) . ?
C6 H6A 0.9700 . ?
C6 H6B 0.9700 . ?
C7 C10 1.518(4) . ?
C7 H7A 0.9700 . ?
C7 H7B 0.9700 . ?
C12 C8 1.531(4) . ?
C12 H12A 0.9700 . ?
C12 H12B 0.9700 . ?
C10 C11 1.527(4) . ?
C10 C9 1.532(5) . ?
C10 H10 0.9800 . ?
C11 H11A 0.9700 . ?
C11 H11B 0.9700 . ?
C8 C9 1.524(5) . ?
C8 H8 0.9800 . ?
C9 H9A 0.9700 . ?
C9 H9B 0.9700 . ?
N1 C13 1.327(4) . ?
N1 C17 1.334(4) . ?
C13 C14 1.365(4) . ?
C13 H13 0.9300 . ?
C15 C14 1.377(4) . ?
C15 C16 1.388(4) . ?
C15 C18 1.503(4) . ?
C14 H14 0.9300 . ?
C18 C29 1.524(4) . ?
C18 H18A 0.9700 . ?
C18 H18B 0.9700 . ?
C17 C16 1.365(4) . ?
C17 H17 0.9300 . ?
C16 H16 0.9300 . ?
N2 C24 1.326(4) . ?
N2 C28 1.336(4) . ?
C26 C27 1.374(5) . ?
C26 C25 1.380(4) . ?
C26 C30 1.504(4) 4_565 ?
C25 C24 1.373(5) . ?
C25 H25 0.9300 . ?
C27 C28 1.372(5) . ?
C27 H27 0.9300 . ?
C24 H24 0.9300 . ?
C28 H28 0.9300 . ?
C30 C26 1.504(4) 4_666 ?
C30 C29 1.522(4) . ?
C30 H30A 0.9700 . ?
C30 H30B 0.9700 . ?
C29 H29A 0.9700 . ?
C29 H29B 0.9700 . ?
O5 C31 1.373(5) . ?
O5 H5 0.8200 . ?
C31 H31A 0.9600 . ?
C31 H31B 0.9600 . ?
C31 H31C 0.9600 . ?
